data_7047563
loop_
_publ_author_name
'Tsoureas, Nikolaos'
'Green, Jennifer C.'
'Cloke, F Geoffrey N'

_publ_section_title
;
 Bis(pentalene)dititanium chemistry: C-H, C-X and H-H bond activation.
;
_journal_issue 41
_journal_name_full 'Dalton transactions (Cambridge, England : 2003)'
_journal_page_first 14531
_journal_page_last 14539
_journal_paper_doi 10.1039/c8dt02654h
_journal_volume 47
_journal_year 2018
_chemical_formula_moiety 'C57 H95 Cl2 N Si4 Ti2'
_chemical_formula_sum 'C57 H95 Cl2 N Si4 Ti2'
_chemical_formula_weight 1073.39
_chemical_name_common 6
_chemical_name_systematic 6
_chemical_properties_physical Air-sensitive,Moisture-sensitive,Oxygen-sensitive
_space_group_crystal_system monoclinic
_space_group_IT_number 14
_space_group_name_Hall '-P 2yn'
_space_group_name_H-M_alt 'P 1 21/n 1'
_symmetry_space_group_name_Hall '-P 2yn'
_symmetry_space_group_name_H-M 'P 1 21/n 1'
_atom_sites_solution_hydrogens mixed
_audit_creation_method SHELXL-2013
_audit_update_record
;
2018-09-12 deposited with the CCDC.
2018-09-17 downloaded from the CCDC.
;
_cell_angle_alpha 90
_cell_angle_beta 95.841(7)
_cell_angle_gamma 90
_cell_formula_units_Z 4
_cell_length_a 13.5335(10)
_cell_length_b 29.979(2)
_cell_length_c 14.6437(12)
_cell_measurement_reflns_used 3584
_cell_measurement_temperature 173(2)
_cell_measurement_theta_max 70.1470
_cell_measurement_theta_min 4.2220
_cell_volume 5910.4(8)
_computing_cell_refinement 'CrysAlisPro 1.171.38.46 (Rigaku OD, 2015)'
_computing_data_collection 'CrysAlisPro 1.171.38.46 (Rigaku OD, 2015)'
_computing_data_reduction 'CrysAlisPro 1.171.38.46 (Rigaku OD, 2015)'
_computing_structure_refinement 'SHELXL-2013 (Sheldrick, 2013)'
_computing_structure_solution 'SHELXL-2013 (Sheldrick, 2013)'
_diffrn_ambient_temperature 173(2)
_diffrn_detector_area_resol_mean 16.1033
_diffrn_measured_fraction_theta_full 0.990
_diffrn_measured_fraction_theta_max 0.990
_diffrn_measurement_device_type 'Xcalibur, Eos, Gemini ultra'
_diffrn_measurement_method '\w scans'
_diffrn_radiation_type CuK\a
_diffrn_radiation_wavelength 1.54184
_diffrn_reflns_av_R_equivalents 0.0646
_diffrn_reflns_av_unetI/netI 0.1179
_diffrn_reflns_Laue_measured_fraction_full 0.990
_diffrn_reflns_Laue_measured_fraction_max 0.990
_diffrn_reflns_limit_h_max 16
_diffrn_reflns_limit_h_min -16
_diffrn_reflns_limit_k_max 36
_diffrn_reflns_limit_k_min -34
_diffrn_reflns_limit_l_max 17
_diffrn_reflns_limit_l_min -9
_diffrn_reflns_number 18489
_diffrn_reflns_point_group_measured_fraction_full 0.990
_diffrn_reflns_point_group_measured_fraction_max 0.990
_diffrn_reflns_theta_full 67.684
_diffrn_reflns_theta_max 68.251
_diffrn_reflns_theta_min 4.232
_diffrn_source 'fine-focus sealed X-ray tube'
_exptl_absorpt_coefficient_mu 4.163
_exptl_absorpt_correction_T_max 1
_exptl_absorpt_correction_T_min 0.72280
_exptl_absorpt_correction_type multi-scan
_exptl_absorpt_process_details
;
CrysAlisPro 1.171.38.46 (Rigaku Oxford Diffraction, 2015)
Empirical absorption correction using spherical harmonics,
 implemented in SCALE3 ABSPACK scaling algorithm.
;
_exptl_crystal_colour 'Dark Orange'
_exptl_crystal_density_diffrn 1.206
_exptl_crystal_density_meas ?
_exptl_crystal_description Plate
_exptl_crystal_F_000 2312
_exptl_crystal_recrystallization_method 'Re-crystallisation from solvent: n-pentane'
_exptl_crystal_size_max 0.080
_exptl_crystal_size_mid 0.050
_exptl_crystal_size_min 0.010
_refine_diff_density_max 0.535
_refine_diff_density_min -0.442
_refine_diff_density_rms 0.073
_refine_ls_extinction_method none
_refine_ls_goodness_of_fit_ref 1.075
_refine_ls_hydrogen_treatment mixed
_refine_ls_matrix_type full
_refine_ls_number_parameters 599
_refine_ls_number_reflns 10719
_refine_ls_number_restraints 0
_refine_ls_restrained_S_all 1.075
_refine_ls_R_factor_all 0.1190
_refine_ls_R_factor_gt 0.0707
_refine_ls_shift/su_max 0.001
_refine_ls_shift/su_mean 0.000
_refine_ls_structure_factor_coef Fsqd
_refine_ls_weighting_details 'w=1/[\s^2^(Fo^2^)+(0.0467P)^2^+1.8641P] where P=(Fo^2^+2Fc^2^)/3'
_refine_ls_weighting_scheme calc
_refine_ls_wR_factor_gt 0.1500
_refine_ls_wR_factor_ref 0.1737
_reflns_Friedel_coverage 0.000
_reflns_number_gt 6778
_reflns_number_total 10719
_reflns_threshold_expression 'I > 2\s(I)'
_cod_data_source_file c8dt02654h2.cif
_cod_data_source_block 6
_cod_depositor_comments
;
The following automatic conversions were performed:

'_exptl_crystal_density_meas' value 'not measured' was changed to '?'
- the value is perceived as not measured.

Automatic conversion script
Id: cif_fix_values 4973 2017-02-22 13:04:09Z antanas 

 Adding full bibliography for 7047563--7047567.cif.
;
_cod_database_code 7047563
_shelx_space_group_comment
;
The symmetry employed for this shelxl refinement is uniquely defined
by the following loop, which should always be used as a source of
symmetry information in preference to the above space-group names.
They are only intended as comments.
;
_shelx_estimated_absorpt_t_min 0.732
_shelx_estimated_absorpt_t_max 0.960
_oxdiff_exptl_absorpt_empirical_full_min 0.679
_oxdiff_exptl_absorpt_empirical_full_max 1.712
_oxdiff_exptl_absorpt_empirical_details
;
Empirical correction (ABSPACK) includes:
- Absorption correction using spherical harmonics
- Frame scaling
;
_shelxl_version_number 2013-3

loop_
_space_group_symop_operation_xyz
'x, y, z'
'-x+1/2, y+1/2, -z+1/2'
'-x, -y, -z'
'x-1/2, -y-1/2, z-1/2'

loop_
_atom_site_label
_atom_site_type_symbol
_atom_site_fract_x
_atom_site_fract_y
_atom_site_fract_z
_atom_site_U_iso_or_equiv
_atom_site_adp_type
_atom_site_occupancy
_atom_site_site_symmetry_order
_atom_site_calc_flag
_atom_site_refinement_flags_posn
_atom_site_refinement_flags_adp
C1 C 0.5354(4) 0.59887(18) 0.2504(4) 0.0387(12) Uani 1 1 d . .
C2 C 0.4593(4) 0.5710(2) 0.2746(4) 0.0479(14) Uani 1 1 d . .
C3 C 0.4380(5) 0.5680(2) 0.3649(5) 0.0591(17) Uani 1 1 d . .
H3 H 0.3880 0.5479 0.3803 0.071 Uiso 1 1 calc R U
C4 C 0.4875(5) 0.5935(2) 0.4324(4) 0.0552(16) Uani 1 1 d . .
H4 H 0.4713 0.5928 0.4940 0.066 Uiso 1 1 calc R U
C5 C 0.5620(4) 0.6199(2) 0.4056(4) 0.0470(14) Uani 1 1 d . .
C6 C 0.8284(3) 0.62345(17) 0.2237(4) 0.0333(11) Uani 1 1 d . .
H6 H 0.8772 0.6391 0.2626 0.040 Uiso 1 1 calc R U
C7 C 0.7748(3) 0.58626(17) 0.2525(4) 0.0338(11) Uani 1 1 d . .
C8 C 0.7163(3) 0.57197(16) 0.1688(3) 0.0303(10) Uani 1 1 d . .
C9 C 0.7339(3) 0.60112(16) 0.0942(4) 0.0323(11) Uani 1 1 d . .
C10 C 0.8018(3) 0.63468(16) 0.1313(3) 0.0312(10) Uani 1 1 d . .
H10 H 0.8244 0.6597 0.0996 0.037 Uiso 1 1 calc R U
C11 C 0.6835(4) 0.58363(17) 0.0076(4) 0.0348(11) Uani 1 1 d . .
C12 C 0.6360(4) 0.54370(17) 0.0375(4) 0.0357(11) Uani 1 1 d . .
H12 H 0.5997 0.5235 -0.0031 0.043 Uiso 1 1 calc R U
C13 C 0.6491(4) 0.53826(17) 0.1317(3) 0.0344(11) Uani 1 1 d . .
H13 H 0.6188 0.5160 0.1657 0.041 Uiso 1 1 calc R U
C14 C 0.6745(4) 0.71606(16) 0.1564(4) 0.0334(11) Uani 1 1 d . .
C15 C 0.6274(4) 0.72091(17) 0.2397(4) 0.0375(12) Uani 1 1 d . .
H15 H 0.6567 0.7352 0.2937 0.045 Uiso 1 1 calc R U
C16 C 0.5327(4) 0.70176(17) 0.2305(4) 0.0362(11) Uani 1 1 d . .
H16 H 0.4892 0.6998 0.2773 0.043 Uiso 1 1 calc R U
C17 C 0.5130(4) 0.68596(16) 0.1402(3) 0.0313(10) Uani 1 1 d . .
C18 C 0.6005(4) 0.69332(16) 0.0943(4) 0.0342(11) Uani 1 1 d . .
C19 C 0.5794(4) 0.67556(16) 0.0029(3) 0.0323(10) Uani 1 1 d . .
H19 H 0.6251 0.6729 -0.0419 0.039 Uiso 1 1 calc R U
C20 C 0.4803(4) 0.66310(17) -0.0077(4) 0.0359(11) Uani 1 1 d . .
H20 H 0.4463 0.6535 -0.0642 0.043 Uiso 1 1 calc R U
C21 C 0.4352(3) 0.66631(16) 0.0758(3) 0.0318(10) Uani 1 1 d . .
C22 C 0.1261(4) 0.6277(2) 0.1419(5) 0.0603(18) Uani 1 1 d . .
H22A H 0.1078 0.6196 0.0775 0.090 Uiso 1 1 calc R U
H22B H 0.0935 0.6558 0.1555 0.090 Uiso 1 1 calc R U
H22C H 0.1048 0.6041 0.1818 0.090 Uiso 1 1 calc R U
C23 C 0.2403(4) 0.6335(2) 0.1590(4) 0.0436(13) Uani 1 1 d . .
H23 H 0.2697 0.6035 0.1491 0.052 Uiso 1 1 calc R U
C24 C 0.2684(5) 0.6451(2) 0.2594(4) 0.0573(16) Uani 1 1 d . .
H24A H 0.3407 0.6485 0.2706 0.086 Uiso 1 1 calc R U
H24B H 0.2467 0.6211 0.2983 0.086 Uiso 1 1 calc R U
H24C H 0.2361 0.6731 0.2740 0.086 Uiso 1 1 calc R U
C25 C 0.2888(4) 0.73280(18) 0.1213(4) 0.0443(13) Uani 1 1 d . .
H25 H 0.3312 0.7336 0.1813 0.053 Uiso 1 1 calc R U
C26 C 0.1857(4) 0.7487(2) 0.1424(5) 0.0590(17) Uani 1 1 d . .
H26A H 0.1572 0.7270 0.1822 0.089 Uiso 1 1 calc R U
H26B H 0.1423 0.7518 0.0850 0.089 Uiso 1 1 calc R U
H26C H 0.1919 0.7777 0.1736 0.089 Uiso 1 1 calc R U
C27 C 0.3352(4) 0.76601(19) 0.0604(5) 0.0546(16) Uani 1 1 d . .
H27A H 0.4010 0.7554 0.0481 0.082 Uiso 1 1 calc R U
H27B H 0.3417 0.7950 0.0914 0.082 Uiso 1 1 calc R U
H27C H 0.2929 0.7692 0.0024 0.082 Uiso 1 1 calc R U
C28 C 0.2388(4) 0.6686(2) -0.0452(4) 0.0461(13) Uani 1 1 d . .
H28 H 0.2864 0.6839 -0.0828 0.055 Uiso 1 1 calc R U
C29 C 0.2295(5) 0.6202(2) -0.0827(5) 0.0592(17) Uani 1 1 d . .
H29A H 0.2933 0.6048 -0.0699 0.089 Uiso 1 1 calc R U
H29B H 0.2107 0.6209 -0.1491 0.089 Uiso 1 1 calc R U
H29C H 0.1784 0.6042 -0.0526 0.089 Uiso 1 1 calc R U
C30 C 0.1408(4) 0.6935(2) -0.0650(5) 0.0590(17) Uani 1 1 d . .
H30A H 0.1484 0.7240 -0.0414 0.089 Uiso 1 1 calc R U
H30B H 0.0890 0.6781 -0.0348 0.089 Uiso 1 1 calc R U
H30C H 0.1220 0.6943 -0.1314 0.089 Uiso 1 1 calc R U
C31 C 0.8266(5) 0.5051(2) -0.0683(4) 0.0570(16) Uani 1 1 d . .
H31A H 0.7984 0.5063 -0.0093 0.085 Uiso 1 1 calc R U
H31B H 0.8908 0.5206 -0.0630 0.085 Uiso 1 1 calc R U
H31C H 0.8361 0.4739 -0.0854 0.085 Uiso 1 1 calc R U
C32 C 0.7554(5) 0.5279(2) -0.1424(4) 0.0525(15) Uani 1 1 d . .
H32 H 0.6937 0.5093 -0.1487 0.063 Uiso 1 1 calc R U
C33 C 0.7990(6) 0.5247(3) -0.2352(5) 0.093(3) Uani 1 1 d . .
H33A H 0.7537 0.5391 -0.2829 0.139 Uiso 1 1 calc R U
H33B H 0.8075 0.4933 -0.2511 0.139 Uiso 1 1 calc R U
H33C H 0.8636 0.5398 -0.2309 0.139 Uiso 1 1 calc R U
C34 C 0.9130(5) 0.6139(3) -0.0705(6) 0.083(3) Uani 1 1 d . .
H34A H 0.9029 0.6012 -0.0105 0.124 Uiso 1 1 calc R U
H34B H 0.9596 0.6390 -0.0623 0.124 Uiso 1 1 calc R U
H34C H 0.9402 0.5910 -0.1086 0.124 Uiso 1 1 calc R U
C35 C 0.8112(5) 0.6308(3) -0.1188(5) 0.0633(18) Uani 1 1 d . .
H35 H 0.7903 0.6560 -0.0806 0.076 Uiso 1 1 calc R U
C36 C 0.8276(8) 0.6505(3) -0.2106(6) 0.110(4) Uani 1 1 d . .
H36A H 0.7642 0.6614 -0.2409 0.166 Uiso 1 1 calc R U
H36B H 0.8546 0.6277 -0.2489 0.166 Uiso 1 1 calc R U
H36C H 0.8746 0.6754 -0.2017 0.166 Uiso 1 1 calc R U
C37 C 0.5953(4) 0.6002(2) -0.1937(4) 0.0528(15) Uani 1 1 d . .
H37 H 0.5765 0.6314 -0.1786 0.063 Uiso 1 1 calc R U
C38 C 0.6071(6) 0.5996(3) -0.2964(5) 0.084(3) Uani 1 1 d . .
H38A H 0.6630 0.6187 -0.3086 0.127 Uiso 1 1 calc R U
H38B H 0.5461 0.6108 -0.3306 0.127 Uiso 1 1 calc R U
H38C H 0.6197 0.5690 -0.3157 0.127 Uiso 1 1 calc R U
C39 C 0.5078(5) 0.5711(2) -0.1767(5) 0.0638(19) Uani 1 1 d . .
H39A H 0.4991 0.5713 -0.1110 0.096 Uiso 1 1 calc R U
H39B H 0.5199 0.5405 -0.1963 0.096 Uiso 1 1 calc R U
H39C H 0.4476 0.5827 -0.2116 0.096 Uiso 1 1 calc R U
C40 C 0.9277(6) 0.4627(2) 0.3412(5) 0.076(2) Uani 1 1 d . .
H40A H 0.8911 0.4553 0.3935 0.113 Uiso 1 1 calc R U
H40B H 0.9921 0.4758 0.3635 0.113 Uiso 1 1 calc R U
H40C H 0.9384 0.4356 0.3061 0.113 Uiso 1 1 calc R U
C41 C 0.8678(5) 0.4964(2) 0.2794(4) 0.0497(14) Uani 1 1 d . .
H41 H 0.8061 0.4804 0.2543 0.060 Uiso 1 1 calc R U
C42 C 0.9222(5) 0.5079(3) 0.1974(5) 0.070(2) Uani 1 1 d . .
H42A H 0.8827 0.5291 0.1581 0.104 Uiso 1 1 calc R U
H42B H 0.9327 0.4807 0.1625 0.104 Uiso 1 1 calc R U
H42C H 0.9866 0.5213 0.2184 0.104 Uiso 1 1 calc R U
C43 C 0.7288(4) 0.5274(2) 0.4233(4) 0.0466(14) Uani 1 1 d . .
H43 H 0.6913 0.5548 0.4378 0.056 Uiso 1 1 calc R U
C44 C 0.6505(5) 0.4947(2) 0.3764(5) 0.0630(18) Uani 1 1 d . .
H44A H 0.6218 0.5074 0.3180 0.094 Uiso 1 1 calc R U
H44B H 0.5977 0.4899 0.4166 0.094 Uiso 1 1 calc R U
H44C H 0.6824 0.4662 0.3652 0.094 Uiso 1 1 calc R U
C45 C 0.7710(6) 0.5084(3) 0.5147(5) 0.082(3) Uani 1 1 d . .
H45A H 0.8196 0.5293 0.5447 0.124 Uiso 1 1 calc R U
H45B H 0.8035 0.4799 0.5049 0.124 Uiso 1 1 calc R U
H45C H 0.7172 0.5038 0.5537 0.124 Uiso 1 1 calc R U
C46 C 0.8753(4) 0.7352(2) 0.3069(4) 0.0569(17) Uani 1 1 d . .
H46A H 0.8308 0.7094 0.3066 0.085 Uiso 1 1 calc R U
H46B H 0.8447 0.7607 0.3352 0.085 Uiso 1 1 calc R U
H46C H 0.9387 0.7280 0.3422 0.085 Uiso 1 1 calc R U
C47 C 0.8931(4) 0.7469(2) 0.2090(5) 0.0478(14) Uani 1 1 d . .
H47 H 0.9282 0.7210 0.1837 0.057 Uiso 1 1 calc R U
C48 C 0.9649(4) 0.7872(2) 0.2132(5) 0.0618(18) Uani 1 1 d . .
H48A H 0.9785 0.7953 0.1508 0.093 Uiso 1 1 calc R U
H48B H 1.0272 0.7793 0.2495 0.093 Uiso 1 1 calc R U
H48C H 0.9344 0.8126 0.2417 0.093 Uiso 1 1 calc R U
C49 C 0.7084(5) 0.7674(2) -0.0616(5) 0.072(2) Uani 1 1 d . .
H49A H 0.6450 0.7566 -0.0435 0.108 Uiso 1 1 calc R U
H49B H 0.7165 0.7572 -0.1240 0.108 Uiso 1 1 calc R U
H49C H 0.7094 0.8001 -0.0599 0.108 Uiso 1 1 calc R U
C50 C 0.7945(4) 0.7490(2) 0.0056(4) 0.0513(15) Uani 1 1 d . .
H50 H 0.7944 0.7160 -0.0045 0.062 Uiso 1 1 calc R U
C51 C 0.8935(5) 0.7657(3) -0.0241(5) 0.077(2) Uani 1 1 d . .
H51A H 0.9483 0.7541 0.0181 0.116 Uiso 1 1 calc R U
H51B H 0.8946 0.7984 -0.0230 0.116 Uiso 1 1 calc R U
H51C H 0.9007 0.7552 -0.0865 0.116 Uiso 1 1 calc R U
C52 C 0.7771(5) 0.8535(2) 0.1147(6) 0.083(3) Uani 1 1 d . .
H52A H 0.8491 0.8505 0.1293 0.125 Uiso 1 1 calc R U
H52B H 0.7547 0.8815 0.1403 0.125 Uiso 1 1 calc R U
H52C H 0.7609 0.8535 0.0479 0.125 Uiso 1 1 calc R U
C53 C 0.7246(4) 0.81400(19) 0.1566(5) 0.0533(16) Uani 1 1 d . .
H53 H 0.7376 0.8175 0.2247 0.064 Uiso 1 1 calc R U
C54 C 0.6114(4) 0.8202(2) 0.1337(6) 0.068(2) Uani 1 1 d . .
H54A H 0.5762 0.7959 0.1613 0.102 Uiso 1 1 calc R U
H54B H 0.5951 0.8199 0.0669 0.102 Uiso 1 1 calc R U
H54C H 0.5913 0.8489 0.1583 0.102 Uiso 1 1 calc R U
C55 C 0.8939(5) 0.6134(2) 0.4740(5) 0.0646(19) Uani 1 1 d . .
H55A H 0.8327 0.6059 0.5012 0.097 Uiso 1 1 calc R U
H55B H 0.8810 0.6383 0.4313 0.097 Uiso 1 1 calc R U
H55C H 0.9455 0.6219 0.5227 0.097 Uiso 1 1 calc R U
C56 C 0.9289(4) 0.5725(2) 0.4219(4) 0.0510(15) Uani 1 1 d . .
H56 H 0.9478 0.5498 0.4705 0.061 Uiso 1 1 calc R U
C57 C 1.0253(4) 0.5829(3) 0.3799(5) 0.0636(19) Uani 1 1 d . .
H57A H 1.0465 0.5565 0.3476 0.095 Uiso 1 1 calc R U
H57B H 1.0770 0.5912 0.4287 0.095 Uiso 1 1 calc R U
H57C H 1.0141 0.6077 0.3365 0.095 Uiso 1 1 calc R U
N1 N 0.5861(3) 0.62151(15) 0.3210(3) 0.0392(10) Uani 1 1 d . .
Si1 Si 0.77380(10) 0.75693(5) 0.12957(11) 0.0384(3) Uani 1 1 d . .
Si2 Si 0.82429(10) 0.54625(5) 0.34561(10) 0.0383(3) Uani 1 1 d . .
Si3 Si 0.71420(11) 0.58628(5) -0.11412(10) 0.0384(3) Uani 1 1 d . .
Si4 Si 0.29641(10) 0.67287(5) 0.07819(11) 0.0372(3) Uani 1 1 d . .
Cl1 Cl 0.62978(13) 0.65487(6) 0.48422(11) 0.0614(4) Uani 1 1 d . .
Cl2 Cl 0.41178(9) 0.55986(4) 0.05827(11) 0.0459(3) Uani 1 1 d . .
Ti1 Ti 0.66098(6) 0.64548(3) 0.21560(6) 0.0300(2) Uani 1 1 d . .
Ti2 Ti 0.55526(6) 0.60714(3) 0.08866(6) 0.0315(2) Uani 1 1 d . .
H2 H 0.421(4) 0.5557(17) 0.222(4) 0.032(14) Uiso 1 1 d . .

loop_
_atom_site_aniso_label
_atom_site_aniso_U_11
_atom_site_aniso_U_22
_atom_site_aniso_U_33
_atom_site_aniso_U_23
_atom_site_aniso_U_13
_atom_site_aniso_U_12
C1 0.039(3) 0.035(3) 0.043(3) 0.004(2) 0.005(2) -0.003(2)
C2 0.048(3) 0.046(3) 0.050(4) -0.001(3) 0.006(3) -0.007(3)
C3 0.057(4) 0.059(4) 0.064(4) 0.016(4) 0.019(3) -0.011(3)
C4 0.062(4) 0.062(4) 0.045(4) 0.016(3) 0.023(3) 0.005(3)
C5 0.053(3) 0.047(3) 0.042(3) 0.008(3) 0.010(3) 0.004(3)
C6 0.026(2) 0.036(3) 0.037(3) -0.001(2) -0.001(2) 0.0041(19)
C7 0.032(2) 0.033(3) 0.035(3) -0.002(2) 0.001(2) 0.006(2)
C8 0.034(2) 0.028(2) 0.029(3) 0.002(2) 0.002(2) 0.0061(19)
C9 0.030(2) 0.030(2) 0.036(3) 0.004(2) 0.001(2) 0.0045(19)
C10 0.029(2) 0.031(2) 0.033(3) 0.000(2) 0.001(2) 0.0005(19)
C11 0.038(2) 0.036(3) 0.030(3) -0.002(2) 0.001(2) 0.003(2)
C12 0.044(3) 0.031(3) 0.032(3) -0.010(2) 0.002(2) 0.002(2)
C13 0.038(3) 0.033(3) 0.031(3) -0.001(2) -0.001(2) 0.002(2)
C14 0.039(3) 0.024(2) 0.037(3) 0.003(2) 0.001(2) 0.000(2)
C15 0.040(3) 0.030(3) 0.042(3) -0.008(2) 0.003(2) -0.002(2)
C16 0.039(3) 0.032(3) 0.037(3) 0.002(2) 0.001(2) 0.006(2)
C17 0.037(2) 0.024(2) 0.033(3) -0.001(2) 0.006(2) -0.0023(19)
C18 0.033(2) 0.026(2) 0.045(3) 0.004(2) 0.007(2) 0.0049(19)
C19 0.036(2) 0.030(2) 0.031(3) 0.004(2) 0.002(2) 0.005(2)
C20 0.037(3) 0.036(3) 0.034(3) 0.001(2) 0.000(2) 0.004(2)
C21 0.031(2) 0.031(2) 0.033(3) -0.002(2) 0.001(2) 0.0020(19)
C22 0.044(3) 0.067(4) 0.072(5) 0.005(4) 0.017(3) -0.007(3)
C23 0.040(3) 0.044(3) 0.048(3) 0.007(3) 0.010(2) 0.000(2)
C24 0.064(4) 0.061(4) 0.049(4) 0.003(3) 0.017(3) 0.007(3)
C25 0.038(3) 0.040(3) 0.054(4) -0.004(3) 0.003(3) 0.010(2)
C26 0.049(3) 0.058(4) 0.071(5) -0.001(4) 0.010(3) 0.010(3)
C27 0.053(3) 0.038(3) 0.074(5) -0.001(3) 0.010(3) 0.006(3)
C28 0.042(3) 0.052(3) 0.043(3) 0.005(3) -0.002(2) -0.003(3)
C29 0.060(4) 0.065(4) 0.049(4) -0.008(3) -0.007(3) -0.005(3)
C30 0.044(3) 0.064(4) 0.066(4) 0.014(4) -0.008(3) -0.004(3)
C31 0.061(4) 0.054(4) 0.056(4) 0.005(3) 0.010(3) 0.024(3)
C32 0.057(3) 0.058(4) 0.044(4) -0.015(3) 0.011(3) 0.007(3)
C33 0.111(7) 0.114(7) 0.056(5) -0.018(5) 0.019(5) 0.048(6)
C34 0.049(4) 0.108(7) 0.093(6) -0.023(5) 0.011(4) -0.019(4)
C35 0.064(4) 0.068(5) 0.060(4) -0.006(4) 0.019(3) -0.016(3)
C36 0.147(9) 0.105(8) 0.080(6) 0.028(6) 0.014(6) -0.050(7)
C37 0.057(3) 0.065(4) 0.036(3) 0.002(3) 0.004(3) 0.015(3)
C38 0.079(5) 0.134(8) 0.038(4) 0.002(5) -0.002(4) 0.022(5)
C39 0.060(4) 0.070(5) 0.057(4) -0.010(4) -0.018(3) 0.002(3)
C40 0.094(5) 0.057(4) 0.075(5) 0.019(4) 0.004(4) 0.020(4)
C41 0.055(3) 0.044(3) 0.049(4) 0.005(3) 0.000(3) 0.015(3)
C42 0.079(5) 0.073(5) 0.057(4) 0.002(4) 0.009(4) 0.031(4)
C43 0.053(3) 0.049(3) 0.039(3) 0.009(3) 0.007(3) -0.004(3)
C44 0.068(4) 0.064(4) 0.057(4) 0.015(4) 0.004(3) -0.015(3)
C45 0.090(5) 0.109(7) 0.047(4) 0.029(4) -0.001(4) -0.028(5)
C46 0.050(3) 0.055(4) 0.062(4) -0.005(3) -0.013(3) 0.001(3)
C47 0.035(3) 0.043(3) 0.066(4) -0.005(3) 0.002(3) 0.000(2)
C48 0.045(3) 0.064(4) 0.075(5) -0.009(4) 0.003(3) -0.011(3)
C49 0.093(5) 0.065(5) 0.054(4) 0.025(4) -0.009(4) -0.018(4)
C50 0.062(4) 0.048(3) 0.044(3) 0.007(3) 0.007(3) -0.013(3)
C51 0.079(5) 0.086(6) 0.072(5) 0.007(4) 0.035(4) -0.019(4)
C52 0.073(5) 0.039(4) 0.138(8) 0.022(5) 0.007(5) -0.008(3)
C53 0.043(3) 0.031(3) 0.085(5) 0.003(3) 0.003(3) 0.000(2)
C54 0.052(4) 0.042(3) 0.108(7) 0.010(4) -0.004(4) 0.008(3)
C55 0.070(4) 0.074(5) 0.047(4) -0.012(4) -0.009(3) -0.017(4)
C56 0.043(3) 0.064(4) 0.044(3) 0.013(3) -0.008(3) -0.006(3)
C57 0.046(3) 0.078(5) 0.063(4) 0.016(4) -0.009(3) -0.005(3)
N1 0.045(2) 0.036(2) 0.039(3) -0.001(2) 0.012(2) 0.0021(19)
Si1 0.0349(7) 0.0306(7) 0.0495(9) 0.0014(7) 0.0029(6) -0.0042(6)
Si2 0.0390(7) 0.0416(8) 0.0331(8) 0.0079(6) -0.0026(6) 0.0008(6)
Si3 0.0467(8) 0.0381(8) 0.0303(7) -0.0014(6) 0.0043(6) 0.0048(6)
Si4 0.0291(6) 0.0401(8) 0.0421(8) -0.0003(7) 0.0020(6) 0.0014(6)
Cl1 0.0724(10) 0.0708(11) 0.0414(8) -0.0062(8) 0.0082(7) -0.0071(8)
Cl2 0.0393(6) 0.0364(6) 0.0615(9) -0.0116(6) 0.0024(6) -0.0052(5)
Ti1 0.0322(4) 0.0284(4) 0.0294(4) -0.0003(4) 0.0027(3) -0.0012(3)
Ti2 0.0318(4) 0.0286(4) 0.0337(5) -0.0040(4) 0.0011(4) 0.0004(4)

loop_
_atom_type_symbol
_atom_type_description
_atom_type_scat_dispersion_real
_atom_type_scat_dispersion_imag
_atom_type_scat_source
C C 0.0181 0.0091 'International Tables Vol C Tables 4.2.6.8 and 6.1.1.4'
H H 0.0000 0.0000 'International Tables Vol C Tables 4.2.6.8 and 6.1.1.4'
N N 0.0311 0.0180 'International Tables Vol C Tables 4.2.6.8 and 6.1.1.4'
Si Si 0.2541 0.3302 'International Tables Vol C Tables 4.2.6.8 and 6.1.1.4'
Cl Cl 0.3639 0.7018 'International Tables Vol C Tables 4.2.6.8 and 6.1.1.4'
Ti Ti 0.2191 1.8069 'International Tables Vol C Tables 4.2.6.8 and 6.1.1.4'

loop_
_geom_angle_atom_site_label_1
_geom_angle_atom_site_label_2
_geom_angle_atom_site_label_3
_geom_angle
N1 C1 C2 115.6(5)
N1 C1 Ti1 62.5(3)
C2 C1 Ti1 178.1(5)
N1 C1 Ti2 126.4(4)
C2 C1 Ti2 117.8(4)
Ti1 C1 Ti2 64.07(14)
C3 C2 C1 120.7(6)
C3 C2 H2 124(3)
C1 C2 H2 115(3)
C4 C3 C2 121.3(6)
C4 C3 H3 119.4
C2 C3 H3 119.4
C3 C4 C5 115.8(6)
C3 C4 H4 122.1
C5 C4 H4 122.1
N1 C5 C4 123.5(6)
N1 C5 Cl1 115.9(4)
C4 C5 Cl1 120.7(5)
C10 C6 C7 112.7(4)
C10 C6 Ti1 74.5(3)
C7 C6 Ti1 73.5(3)
C10 C6 H6 123.6
C7 C6 H6 123.6
Ti1 C6 H6 119.9
C6 C7 C8 103.4(4)
C6 C7 Si2 124.1(4)
C8 C7 Si2 123.0(4)
C6 C7 Ti1 71.6(3)
C8 C7 Ti1 75.1(3)
Si2 C7 Ti1 144.5(3)
C13 C8 C9 106.9(4)
C13 C8 C7 143.0(5)
C9 C8 C7 110.0(4)
C13 C8 Ti1 122.9(3)
C9 C8 Ti1 75.2(3)
C7 C8 Ti1 69.8(3)
C13 C8 Ti2 69.1(3)
C9 C8 Ti2 66.8(3)
C7 C8 Ti2 128.5(3)
Ti1 C8 Ti2 59.58(11)
C10 C9 C8 106.8(4)
C10 C9 C11 143.1(5)
C8 C9 C11 109.8(4)
C10 C9 Ti2 124.1(3)
C8 C9 Ti2 80.1(3)
C11 C9 Ti2 67.9(3)
C10 C9 Ti1 68.9(3)
C8 C9 Ti1 71.0(3)
C11 C9 Ti1 128.2(3)
Ti2 C9 Ti1 61.22(11)
C6 C10 C9 106.8(4)
C6 C10 Ti1 71.1(3)
C9 C10 Ti1 77.2(3)
C6 C10 H10 126.6
C9 C10 H10 126.6
Ti1 C10 H10 117.3
C12 C11 C9 102.4(4)
C12 C11 Si3 118.2(4)
C9 C11 Si3 132.5(4)
C12 C11 Ti2 73.5(3)
C9 C11 Ti2 75.9(3)
Si3 C11 Ti2 136.7(3)
C13 C12 C11 112.6(5)
C13 C12 Ti2 78.2(3)
C11 C12 Ti2 70.3(3)
C13 C12 H12 123.7
C11 C12 H12 123.7
Ti2 C12 H12 119.2
C12 C13 C8 107.9(5)
C12 C13 Ti2 68.7(3)
C8 C13 Ti2 78.3(3)
C12 C13 H13 126.0
C8 C13 H13 126.0
Ti2 C13 H13 118.8
C15 C14 C18 104.0(4)
C15 C14 Si1 119.7(4)
C18 C14 Si1 129.4(4)
C15 C14 Ti1 73.4(3)
C18 C14 Ti1 74.2(3)
Si1 C14 Ti1 139.5(3)
C16 C15 C14 110.9(5)
C16 C15 Ti1 77.2(3)
C14 C15 Ti1 70.4(3)
C16 C15 H15 124.5
C14 C15 H15 124.5
Ti1 C15 H15 119.4
C15 C16 C17 108.3(5)
C15 C16 Ti1 68.9(3)
C17 C16 Ti1 75.7(3)
C15 C16 H16 125.8
C17 C16 H16 125.8
Ti1 C16 H16 121.2
C16 C17 C18 107.5(4)
C16 C17 C21 142.9(5)
C18 C17 C21 109.5(4)
C16 C17 Ti1 71.4(3)
C18 C17 Ti1 67.6(3)
C21 C17 Ti1 125.5(3)
C16 C17 Ti2 124.1(3)
C18 C17 Ti2 77.6(3)
C21 C17 Ti2 66.8(3)
Ti1 C17 Ti2 59.33(11)
C17 C18 C19 106.4(4)
C17 C18 C14 109.2(5)
C19 C18 C14 144.4(5)
C17 C18 Ti1 78.2(3)
C19 C18 Ti1 119.6(3)
C14 C18 Ti1 69.5(3)
C17 C18 Ti2 70.5(3)
C19 C18 Ti2 65.7(3)
C14 C18 Ti2 128.2(3)
Ti1 C18 Ti2 59.61(11)
C20 C19 C18 107.5(4)
C20 C19 Ti2 69.7(3)
C18 C19 Ti2 81.8(3)
C20 C19 H19 126.2
C18 C19 H19 126.2
Ti2 C19 H19 114.5
C19 C20 C21 112.4(5)
C19 C20 Ti2 76.8(3)
C21 C20 Ti2 74.3(3)
C19 C20 H20 123.8
C21 C20 H20 123.8
Ti2 C20 H20 116.6
C20 C21 C17 103.7(4)
C20 C21 Si4 122.4(4)
C17 C21 Si4 126.6(4)
C20 C21 Ti2 70.8(3)
C17 C21 Ti2 79.1(3)
Si4 C21 Ti2 137.8(3)
C23 C22 H22A 109.5
C23 C22 H22B 109.5
H22A C22 H22B 109.5
C23 C22 H22C 109.5
H22A C22 H22C 109.5
H22B C22 H22C 109.5
C24 C23 C22 109.2(5)
C24 C23 Si4 112.7(4)
C22 C23 Si4 115.3(4)
C24 C23 H23 106.3
C22 C23 H23 106.3
Si4 C23 H23 106.3
C23 C24 H24A 109.5
C23 C24 H24B 109.5
H24A C24 H24B 109.5
C23 C24 H24C 109.5
H24A C24 H24C 109.5
H24B C24 H24C 109.5
C27 C25 C26 110.7(5)
C27 C25 Si4 112.6(4)
C26 C25 Si4 116.1(4)
C27 C25 H25 105.5
C26 C25 H25 105.5
Si4 C25 H25 105.5
C25 C26 H26A 109.5
C25 C26 H26B 109.5
H26A C26 H26B 109.5
C25 C26 H26C 109.5
H26A C26 H26C 109.5
H26B C26 H26C 109.5
C25 C27 H27A 109.5
C25 C27 H27B 109.5
H27A C27 H27B 109.5
C25 C27 H27C 109.5
H27A C27 H27C 109.5
H27B C27 H27C 109.5
C30 C28 C29 110.7(5)
C30 C28 Si4 114.4(5)
C29 C28 Si4 114.2(4)
C30 C28 H28 105.6
C29 C28 H28 105.6
Si4 C28 H28 105.6
C28 C29 H29A 109.5
C28 C29 H29B 109.5
H29A C29 H29B 109.5
C28 C29 H29C 109.5
H29A C29 H29C 109.5
H29B C29 H29C 109.5
C28 C30 H30A 109.5
C28 C30 H30B 109.5
H30A C30 H30B 109.5
C28 C30 H30C 109.5
H30A C30 H30C 109.5
H30B C30 H30C 109.5
C32 C31 H31A 109.5
C32 C31 H31B 109.5
H31A C31 H31B 109.5
C32 C31 H31C 109.5
H31A C31 H31C 109.5
H31B C31 H31C 109.5
C31 C32 C33 109.1(5)
C31 C32 Si3 115.7(4)
C33 C32 Si3 113.4(5)
C31 C32 H32 106.0
C33 C32 H32 106.0
Si3 C32 H32 106.0
C32 C33 H33A 109.5
C32 C33 H33B 109.5
H33A C33 H33B 109.5
C32 C33 H33C 109.5
H33A C33 H33C 109.5
H33B C33 H33C 109.5
C35 C34 H34A 109.5
C35 C34 H34B 109.5
H34A C34 H34B 109.5
C35 C34 H34C 109.5
H34A C34 H34C 109.5
H34B C34 H34C 109.5
C36 C35 C34 109.1(7)
C36 C35 Si3 118.7(6)
C34 C35 Si3 109.9(5)
C36 C35 H35 106.1
C34 C35 H35 106.1
Si3 C35 H35 106.1
C35 C36 H36A 109.5
C35 C36 H36B 109.5
H36A C36 H36B 109.5
C35 C36 H36C 109.5
H36A C36 H36C 109.5
H36B C36 H36C 109.5
C39 C37 C38 108.6(6)
C39 C37 Si3 113.2(4)
C38 C37 Si3 115.2(5)
C39 C37 H37 106.4
C38 C37 H37 106.4
Si3 C37 H37 106.4
C37 C38 H38A 109.5
C37 C38 H38B 109.5
H38A C38 H38B 109.5
C37 C38 H38C 109.5
H38A C38 H38C 109.5
H38B C38 H38C 109.5
C37 C39 H39A 109.5
C37 C39 H39B 109.5
H39A C39 H39B 109.5
C37 C39 H39C 109.5
H39A C39 H39C 109.5
H39B C39 H39C 109.5
C41 C40 H40A 109.5
C41 C40 H40B 109.5
H40A C40 H40B 109.5
C41 C40 H40C 109.5
H40A C40 H40C 109.5
H40B C40 H40C 109.5
C42 C41 C40 110.4(5)
C42 C41 Si2 115.2(5)
C40 C41 Si2 112.8(5)
C42 C41 H41 105.9
C40 C41 H41 105.9
Si2 C41 H41 105.9
C41 C42 H42A 109.5
C41 C42 H42B 109.5
H42A C42 H42B 109.5
C41 C42 H42C 109.5
H42A C42 H42C 109.5
H42B C42 H42C 109.5
C45 C43 C44 109.5(5)
C45 C43 Si2 115.1(4)
C44 C43 Si2 113.6(4)
C45 C43 H43 105.9
C44 C43 H43 105.9
Si2 C43 H43 105.9
C43 C44 H44A 109.5
C43 C44 H44B 109.5
H44A C44 H44B 109.5
C43 C44 H44C 109.5
H44A C44 H44C 109.5
H44B C44 H44C 109.5
C43 C45 H45A 109.5
C43 C45 H45B 109.5
H45A C45 H45B 109.5
C43 C45 H45C 109.5
H45A C45 H45C 109.5
H45B C45 H45C 109.5
C47 C46 H46A 109.5
C47 C46 H46B 109.5
H46A C46 H46B 109.5
C47 C46 H46C 109.5
H46A C46 H46C 109.5
H46B C46 H46C 109.5
C46 C47 C48 107.6(5)
C46 C47 Si1 113.9(4)
C48 C47 Si1 112.8(4)
C46 C47 H47 107.4
C48 C47 H47 107.4
Si1 C47 H47 107.4
C47 C48 H48A 109.5
C47 C48 H48B 109.5
H48A C48 H48B 109.5
C47 C48 H48C 109.5
H48A C48 H48C 109.5
H48B C48 H48C 109.5
C50 C49 H49A 109.5
C50 C49 H49B 109.5
H49A C49 H49B 109.5
C50 C49 H49C 109.5
H49A C49 H49C 109.5
H49B C49 H49C 109.5
C51 C50 C49 109.0(6)
C51 C50 Si1 117.0(5)
C49 C50 Si1 113.1(5)
C51 C50 H50 105.6
C49 C50 H50 105.6
Si1 C50 H50 105.6
C50 C51 H51A 109.5
C50 C51 H51B 109.5
H51A C51 H51B 109.5
C50 C51 H51C 109.5
H51A C51 H51C 109.5
H51B C51 H51C 109.5
C53 C52 H52A 109.5
C53 C52 H52B 109.5
H52A C52 H52B 109.5
C53 C52 H52C 109.5
H52A C52 H52C 109.5
H52B C52 H52C 109.5
C52 C53 C54 107.9(5)
C52 C53 Si1 115.2(5)
C54 C53 Si1 115.2(4)
C52 C53 H53 105.9
C54 C53 H53 105.9
Si1 C53 H53 105.9
C53 C54 H54A 109.5
C53 C54 H54B 109.5
H54A C54 H54B 109.5
C53 C54 H54C 109.5
H54A C54 H54C 109.5
H54B C54 H54C 109.5
C56 C55 H55A 109.5
C56 C55 H55B 109.5
H55A C55 H55B 109.5
C56 C55 H55C 109.5
H55A C55 H55C 109.5
H55B C55 H55C 109.5
C57 C56 C55 110.8(6)
C57 C56 Si2 117.8(5)
C55 C56 Si2 112.0(4)
C57 C56 H56 105.0
C55 C56 H56 105.0
Si2 C56 H56 105.0
C56 C57 H57A 109.5
C56 C57 H57B 109.5
H57A C57 H57B 109.5
C56 C57 H57C 109.5
H57A C57 H57C 109.5
H57B C57 H57C 109.5
C5 N1 C1 122.9(5)
C5 N1 Ti1 155.1(4)
C1 N1 Ti1 81.6(3)
C50 Si1 C14 107.4(3)
C50 Si1 C53 114.0(3)
C14 Si1 C53 105.6(2)
C50 Si1 C47 111.6(3)
C14 Si1 C47 110.2(2)
C53 Si1 C47 107.9(3)
C56 Si2 C7 110.6(3)
C56 Si2 C43 106.7(3)
C7 Si2 C43 114.2(2)
C56 Si2 C41 112.1(3)
C7 Si2 C41 103.7(2)
C43 Si2 C41 109.6(3)
C11 Si3 C35 106.8(3)
C11 Si3 C32 105.5(3)
C35 Si3 C32 115.2(3)
C11 Si3 C37 109.3(2)
C35 Si3 C37 111.5(3)
C32 Si3 C37 108.2(3)
C23 Si4 C21 114.3(2)
C23 Si4 C28 113.7(3)
C21 Si4 C28 106.7(2)
C23 Si4 C25 110.1(3)
C21 Si4 C25 101.0(2)
C28 Si4 C25 110.3(3)
N1 Ti1 C1 35.92(19)
N1 Ti1 C14 131.84(18)
C1 Ti1 C14 137.04(18)
N1 Ti1 C15 96.10(18)
C1 Ti1 C15 113.26(19)
C14 Ti1 C15 36.13(18)
N1 Ti1 C6 114.16(18)
C1 Ti1 C6 123.30(18)
C14 Ti1 C6 99.45(18)
C15 Ti1 C6 117.68(18)
N1 Ti1 C18 128.00(17)
C1 Ti1 C18 109.16(18)
C14 Ti1 C18 36.24(17)
C15 Ti1 C18 57.94(19)
C6 Ti1 C18 117.81(17)
N1 Ti1 C7 85.74(18)
C1 Ti1 C7 88.40(18)
C14 Ti1 C7 134.29(18)
C15 Ti1 C7 144.97(18)
C6 Ti1 C7 34.90(17)
C18 Ti1 C7 142.31(18)
N1 Ti1 C10 144.74(18)
C1 Ti1 C10 132.64(18)
C14 Ti1 C10 80.35(17)
C15 Ti1 C10 112.65(18)
C6 Ti1 C10 34.40(16)
C18 Ti1 C10 85.86(17)
C7 Ti1 C10 59.01(17)
N1 Ti1 C16 76.49(18)
C1 Ti1 C16 81.49(18)
C14 Ti1 C16 58.90(17)
C15 Ti1 C16 33.87(17)
C6 Ti1 C16 151.40(18)
C18 Ti1 C16 56.89(17)
C7 Ti1 C16 160.80(18)
C10 Ti1 C16 138.42(17)
N1 Ti1 C8 94.79(17)
C1 Ti1 C8 76.62(18)
C14 Ti1 C8 133.17(17)
C15 Ti1 C8 169.04(18)
C6 Ti1 C8 56.01(17)
C18 Ti1 C8 115.35(17)
C7 Ti1 C8 35.08(16)
C10 Ti1 C8 56.78(16)
C16 Ti1 C8 152.35(17)
N1 Ti1 C17 93.86(17)
C1 Ti1 C17 79.38(17)
C14 Ti1 C17 58.53(16)
C15 Ti1 C17 55.85(17)
C6 Ti1 C17 151.98(17)
C18 Ti1 C17 34.21(16)
C7 Ti1 C17 159.14(17)
C10 Ti1 C17 118.78(16)
C16 Ti1 C17 32.97(16)
C8 Ti1 C17 124.54(16)
N1 Ti1 C9 127.35(17)
C1 Ti1 C9 100.88(18)
C14 Ti1 C9 99.72(17)
C15 Ti1 C9 135.83(18)
C6 Ti1 C9 55.85(16)
C18 Ti1 C9 85.42(17)
C7 Ti1 C9 58.08(16)
C10 Ti1 C9 33.90(16)
C16 Ti1 C9 139.88(17)
C8 Ti1 C9 33.75(16)
C17 Ti1 C9 107.47(16)
C11 Ti2 C12 36.16(18)
C11 Ti2 C20 102.11(18)
C12 Ti2 C20 124.82(18)
C11 Ti2 C21 136.30(18)
C12 Ti2 C21 154.80(18)
C20 Ti2 C21 34.83(17)
C11 Ti2 Cl2 111.05(14)
C12 Ti2 Cl2 81.79(13)
C20 Ti2 Cl2 91.07(13)
C21 Ti2 Cl2 83.91(12)
C11 Ti2 C9 36.24(17)
C12 Ti2 C9 57.00(17)
C20 Ti2 C9 116.20(17)
C21 Ti2 C9 136.42(17)
Cl2 Ti2 C9 138.33(13)
C11 Ti2 C1 129.42(18)
C12 Ti2 C1 109.24(18)
C20 Ti2 C1 125.07(18)
C21 Ti2 C1 90.63(18)
Cl2 Ti2 C1 87.29(13)
C9 Ti2 C1 99.78(18)
C11 Ti2 C19 81.10(18)
C12 Ti2 C19 115.10(18)
C20 Ti2 C19 33.50(16)
C21 Ti2 C19 57.60(16)
Cl2 Ti2 C19 123.12(12)
C9 Ti2 C19 83.92(16)
C1 Ti2 C19 128.45(18)
C11 Ti2 C13 58.86(18)
C12 Ti2 C13 33.16(17)
C20 Ti2 C13 157.95(18)
C21 Ti2 C13 164.50(17)
Cl2 Ti2 C13 86.51(12)
C9 Ti2 C13 56.16(17)
C1 Ti2 C13 76.75(17)
C19 Ti2 C13 137.72(17)
C11 Ti2 Ti1 96.84(13)
C12 Ti2 Ti1 110.99(13)
C20 Ti2 Ti1 107.23(14)
C21 Ti2 Ti1 92.88(12)
Cl2 Ti2 Ti1 142.70(6)
C9 Ti2 Ti1 61.05(13)
C1 Ti2 Ti1 55.53(13)
C19 Ti2 Ti1 84.26(12)
C13 Ti2 Ti1 87.39(12)
C11 Ti2 C17 129.37(17)
C12 Ti2 C17 164.50(17)
C20 Ti2 C17 54.82(17)
C21 Ti2 C17 34.11(16)
Cl2 Ti2 C17 113.40(11)
C9 Ti2 C17 108.13(16)
C1 Ti2 C17 75.90(17)
C19 Ti2 C17 54.75(16)
C13 Ti2 C17 145.03(17)
Ti1 Ti2 C17 59.10(11)
C11 Ti2 C8 57.82(17)
C12 Ti2 C8 54.48(17)
C20 Ti2 C8 148.46(17)
C21 Ti2 C8 150.19(16)
Cl2 Ti2 C8 117.98(12)
C9 Ti2 C8 33.13(16)
C1 Ti2 C8 71.81(17)
C19 Ti2 C8 115.07(16)
C13 Ti2 C8 32.68(15)
Ti1 Ti2 C8 57.36(11)
C17 Ti2 C8 116.39(16)

loop_
_geom_bond_atom_site_label_1
_geom_bond_atom_site_label_2
_geom_bond_distance
C1 N1 1.363(7)
C1 C2 1.399(8)
C1 Ti1 2.298(5)
C1 Ti2 2.423(6)
C2 C3 1.385(9)
C2 H2 1.00(5)
C3 C4 1.370(9)
C3 H3 0.9500
C4 C5 1.371(8)
C4 H4 0.9500
C5 N1 1.313(7)
C5 Cl1 1.746(6)
C6 C10 1.404(7)
C6 C7 1.418(7)
C6 Ti1 2.352(4)
C6 H6 0.9500
C7 C8 1.456(7)
C7 Si2 1.886(5)
C7 Ti1 2.377(5)
C8 C13 1.429(7)
C8 C9 1.438(7)
C8 Ti1 2.448(5)
C8 Ti2 2.591(5)
C9 C10 1.432(7)
C9 C11 1.474(7)
C9 Ti2 2.418(5)
C9 Ti1 2.502(5)
C10 Ti1 2.395(5)
C10 H10 0.9500
C11 C12 1.448(7)
C11 Si3 1.873(5)
C11 Ti2 2.310(5)
C12 C13 1.382(7)
C12 Ti2 2.353(5)
C12 H12 0.9500
C13 Ti2 2.472(5)
C13 H13 0.9500
C14 C15 1.440(7)
C14 C18 1.452(7)
C14 Si1 1.889(5)
C14 Ti1 2.301(5)
C15 C16 1.398(7)
C15 Ti1 2.340(5)
C15 H15 0.9500
C16 C17 1.404(7)
C16 Ti1 2.446(5)
C16 H16 0.9500
C17 C18 1.436(7)
C17 C21 1.464(7)
C17 Ti1 2.501(5)
C17 Ti2 2.563(5)
C18 C19 1.442(7)
C18 Ti1 2.363(5)
C18 Ti2 2.655(5)
C19 C20 1.385(7)
C19 Ti2 2.444(5)
C19 H19 0.9500
C20 C21 1.423(7)
C20 Ti2 2.354(5)
C20 H20 0.9500
C21 Si4 1.893(5)
C21 Ti2 2.400(5)
C22 C23 1.549(7)
C22 H22A 0.9800
C22 H22B 0.9800
C22 H22C 0.9800
C23 C24 1.522(8)
C23 Si4 1.885(5)
C23 H23 1.0000
C24 H24A 0.9800
C24 H24B 0.9800
C24 H24C 0.9800
C25 C27 1.515(8)
C25 C26 1.535(7)
C25 Si4 1.910(6)
C25 H25 1.0000
C26 H26A 0.9800
C26 H26B 0.9800
C26 H26C 0.9800
C27 H27A 0.9800
C27 H27B 0.9800
C27 H27C 0.9800
C28 C30 1.524(8)
C28 C29 1.552(8)
C28 Si4 1.898(6)
C28 H28 1.0000
C29 H29A 0.9800
C29 H29B 0.9800
C29 H29C 0.9800
C30 H30A 0.9800
C30 H30B 0.9800
C30 H30C 0.9800
C31 C32 1.536(8)
C31 H31A 0.9800
C31 H31B 0.9800
C31 H31C 0.9800
C32 C33 1.539(8)
C32 Si3 1.896(6)
C32 H32 1.0000
C33 H33A 0.9800
C33 H33B 0.9800
C33 H33C 0.9800
C34 C35 1.566(10)
C34 H34A 0.9800
C34 H34B 0.9800
C34 H34C 0.9800
C35 C36 1.505(10)
C35 Si3 1.878(7)
C35 H35 1.0000
C36 H36A 0.9800
C36 H36B 0.9800
C36 H36C 0.9800
C37 C39 1.511(9)
C37 C38 1.528(8)
C37 Si3 1.935(6)
C37 H37 1.0000
C38 H38A 0.9800
C38 H38B 0.9800
C38 H38C 0.9800
C39 H39A 0.9800
C39 H39B 0.9800
C39 H39C 0.9800
C40 C41 1.531(8)
C40 H40A 0.9800
C40 H40B 0.9800
C40 H40C 0.9800
C41 C42 1.512(9)
C41 Si2 1.907(6)
C41 H41 1.0000
C42 H42A 0.9800
C42 H42B 0.9800
C42 H42C 0.9800
C43 C45 1.511(8)
C43 C44 1.551(8)
C43 Si2 1.893(6)
C43 H43 1.0000
C44 H44A 0.9800
C44 H44B 0.9800
C44 H44C 0.9800
C45 H45A 0.9800
C45 H45B 0.9800
C45 H45C 0.9800
C46 C47 1.518(9)
C46 H46A 0.9800
C46 H46B 0.9800
C46 H46C 0.9800
C47 C48 1.549(8)
C47 Si1 1.915(6)
C47 H47 1.0000
C48 H48A 0.9800
C48 H48B 0.9800
C48 H48C 0.9800
C49 C50 1.548(9)
C49 H49A 0.9800
C49 H49B 0.9800
C49 H49C 0.9800
C50 C51 1.533(8)
C50 Si1 1.880(6)
C50 H50 1.0000
C51 H51A 0.9800
C51 H51B 0.9800
C51 H51C 0.9800
C52 C53 1.540(8)
C52 H52A 0.9800
C52 H52B 0.9800
C52 H52C 0.9800
C53 C54 1.545(8)
C53 Si1 1.892(6)
C53 H53 1.0000
C54 H54A 0.9800
C54 H54B 0.9800
C54 H54C 0.9800
C55 C56 1.543(9)
C55 H55A 0.9800
C55 H55B 0.9800
C55 H55C 0.9800
C56 C57 1.529(8)
C56 Si2 1.885(6)
C56 H56 1.0000
C57 H57A 0.9800
C57 H57B 0.9800
C57 H57C 0.9800
N1 Ti1 2.060(4)
Cl2 Ti2 2.4087(15)

loop_
_geom_torsion_atom_site_label_1
_geom_torsion_atom_site_label_2
_geom_torsion_atom_site_label_3
_geom_torsion_atom_site_label_4
_geom_torsion
N1 C1 C2 C3 1.0(9)
Ti2 C1 C2 C3 -174.0(5)
C1 C2 C3 C4 2.8(10)
C2 C3 C4 C5 -3.3(10)
C3 C4 C5 N1 0.0(10)
C3 C4 C5 Cl1 178.8(5)
C10 C6 C7 C8 4.3(5)
Ti1 C6 C7 C8 69.1(3)
C10 C6 C7 Si2 151.1(4)
Ti1 C6 C7 Si2 -144.1(4)
C10 C6 C7 Ti1 -64.8(4)
C6 C7 C8 C13 175.3(6)
Si2 C7 C8 C13 28.1(9)
Ti1 C7 C8 C13 -118.2(7)
C6 C7 C8 C9 -1.6(5)
Si2 C7 C8 C9 -148.8(4)
Ti1 C7 C8 C9 64.9(3)
C6 C7 C8 Ti1 -66.5(3)
Si2 C7 C8 Ti1 146.2(4)
C6 C7 C8 Ti2 -77.4(5)
Si2 C7 C8 Ti2 135.4(3)
Ti1 C7 C8 Ti2 -10.9(3)
C13 C8 C9 C10 -179.6(4)
C7 C8 C9 C10 -1.5(5)
Ti1 C8 C9 C10 60.0(3)
Ti2 C8 C9 C10 122.8(4)
C13 C8 C9 C11 -4.4(5)
C7 C8 C9 C11 173.6(4)
Ti1 C8 C9 C11 -124.8(4)
Ti2 C8 C9 C11 -62.0(3)
C13 C8 C9 Ti2 57.6(3)
C7 C8 C9 Ti2 -124.4(3)
Ti1 C8 C9 Ti2 -62.83(10)
C13 C8 C9 Ti1 120.4(4)
C7 C8 C9 Ti1 -61.5(3)
Ti2 C8 C9 Ti1 62.83(10)
C7 C6 C10 C9 -5.4(6)
Ti1 C6 C10 C9 -69.6(3)
C7 C6 C10 Ti1 64.2(4)
C8 C9 C10 C6 4.1(5)
C11 C9 C10 C6 -168.3(6)
Ti2 C9 C10 C6 93.3(4)
Ti1 C9 C10 C6 65.4(3)
C8 C9 C10 Ti1 -61.3(3)
C11 C9 C10 Ti1 126.2(7)
Ti2 C9 C10 Ti1 27.9(3)
C10 C9 C11 C12 172.9(6)
C8 C9 C11 C12 0.6(5)
Ti2 C9 C11 C12 -69.2(3)
Ti1 C9 C11 C12 -80.4(5)
C10 C9 C11 Si3 24.0(10)
C8 C9 C11 Si3 -148.3(4)
Ti2 C9 C11 Si3 141.9(5)
Ti1 C9 C11 Si3 130.7(4)
C10 C9 C11 Ti2 -117.8(7)
C8 C9 C11 Ti2 69.9(3)
Ti1 C9 C11 Ti2 -11.1(4)
C9 C11 C12 C13 3.6(6)
Si3 C11 C12 C13 158.0(4)
Ti2 C11 C12 C13 -67.4(4)
C9 C11 C12 Ti2 71.0(3)
Si3 C11 C12 Ti2 -134.6(3)
C11 C12 C13 C8 -6.5(6)
Ti2 C12 C13 C8 -69.1(4)
C11 C12 C13 Ti2 62.6(4)
C9 C8 C13 C12 6.6(5)
C7 C8 C13 C12 -170.4(6)
Ti1 C8 C13 C12 89.6(5)
Ti2 C8 C13 C12 62.8(3)
C9 C8 C13 Ti2 -56.2(3)
C7 C8 C13 Ti2 126.8(7)
Ti1 C8 C13 Ti2 26.8(3)
C18 C14 C15 C16 1.3(6)
Si1 C14 C15 C16 154.8(4)
Ti1 C14 C15 C16 -67.2(4)
C18 C14 C15 Ti1 68.5(3)
Si1 C14 C15 Ti1 -138.0(4)
C14 C15 C16 C17 -3.0(6)
Ti1 C15 C16 C17 -66.0(4)
C14 C15 C16 Ti1 63.0(4)
C15 C16 C17 C18 3.4(6)
Ti1 C16 C17 C18 -58.2(3)
C15 C16 C17 C21 -173.7(6)
Ti1 C16 C17 C21 124.7(7)
C15 C16 C17 Ti1 61.6(4)
C15 C16 C17 Ti2 90.1(5)
Ti1 C16 C17 Ti2 28.5(3)
C16 C17 C18 C19 178.2(4)
C21 C17 C18 C19 -3.6(5)
Ti1 C17 C18 C19 117.7(4)
Ti2 C17 C18 C19 56.0(3)
C16 C17 C18 C14 -2.7(6)
C21 C17 C18 C14 175.5(4)
Ti1 C17 C18 C14 -63.2(3)
Ti2 C17 C18 C14 -124.9(4)
C16 C17 C18 Ti1 60.5(4)
C21 C17 C18 Ti1 -121.3(4)
Ti2 C17 C18 Ti1 -61.69(10)
C16 C17 C18 Ti2 122.2(4)
C21 C17 C18 Ti2 -59.6(3)
Ti1 C17 C18 Ti2 61.69(10)
C15 C14 C18 C17 0.9(5)
Si1 C14 C18 C17 -149.0(4)
Ti1 C14 C18 C17 68.8(4)
C15 C14 C18 C19 179.4(7)
Si1 C14 C18 C19 29.5(10)
Ti1 C14 C18 C19 -112.7(7)
C15 C14 C18 Ti1 -67.9(3)
Si1 C14 C18 Ti1 142.1(4)
C15 C14 C18 Ti2 -79.0(5)
Si1 C14 C18 Ti2 131.1(4)
Ti1 C14 C18 Ti2 -11.1(3)
C17 C18 C19 C20 6.5(5)
C14 C18 C19 C20 -172.0(7)
Ti1 C18 C19 C20 92.0(4)
Ti2 C18 C19 C20 65.6(3)
C17 C18 C19 Ti2 -59.1(3)
C14 C18 C19 Ti2 122.4(7)
Ti1 C18 C19 Ti2 26.4(3)
C18 C19 C20 C21 -7.3(6)
Ti2 C19 C20 C21 66.7(4)
C18 C19 C20 Ti2 -73.9(3)
C19 C20 C21 C17 4.8(6)
Ti2 C20 C21 C17 73.0(3)
C19 C20 C21 Si4 156.7(4)
Ti2 C20 C21 Si4 -135.1(4)
C19 C20 C21 Ti2 -68.2(4)
C16 C17 C21 C20 176.5(7)
C18 C17 C21 C20 -0.5(6)
Ti1 C17 C21 C20 -76.5(5)
Ti2 C17 C21 C20 -67.0(3)
C16 C17 C21 Si4 26.2(10)
C18 C17 C21 Si4 -150.8(4)
Ti1 C17 C21 Si4 133.2(3)
Ti2 C17 C21 Si4 142.7(4)
C16 C17 C21 Ti2 -116.5(7)
C18 C17 C21 Ti2 66.4(4)
Ti1 C17 C21 Ti2 -9.5(3)
C4 C5 N1 C1 4.0(9)
Cl1 C5 N1 C1 -174.9(4)
C4 C5 N1 Ti1 173.2(7)
Cl1 C5 N1 Ti1 -5.7(12)
C2 C1 N1 C5 -4.3(8)
Ti1 C1 N1 C5 175.4(6)
Ti2 C1 N1 C5 170.2(4)
C2 C1 N1 Ti1 -179.7(5)
Ti2 C1 N1 Ti1 -5.3(4)
C51 C50 Si1 C14 -159.2(5)
C49 C50 Si1 C14 72.8(5)
C51 C50 Si1 C53 84.1(6)
C49 C50 Si1 C53 -43.8(5)
C51 C50 Si1 C47 -38.4(6)
C49 C50 Si1 C47 -166.3(4)
C15 C14 Si1 C50 -166.3(4)
C18 C14 Si1 C50 -20.4(5)
Ti1 C14 Si1 C50 94.3(4)
C15 C14 Si1 C53 -44.3(5)
C18 C14 Si1 C53 101.6(5)
Ti1 C14 Si1 C53 -143.7(4)
C15 C14 Si1 C47 72.0(5)
C18 C14 Si1 C47 -142.1(5)
Ti1 C14 Si1 C47 -27.4(5)
C52 C53 Si1 C50 -45.4(6)
C54 C53 Si1 C50 81.2(6)
C52 C53 Si1 C14 -163.0(5)
C54 C53 Si1 C14 -36.4(6)
C52 C53 Si1 C47 79.1(6)
C54 C53 Si1 C47 -154.3(5)
C57 C56 Si2 C7 -66.5(6)
C55 C56 Si2 C7 63.8(5)
C57 C56 Si2 C43 168.7(5)
C55 C56 Si2 C43 -61.0(5)
C57 C56 Si2 C41 48.7(6)
C55 C56 Si2 C41 179.0(4)
C6 C7 Si2 C56 20.5(5)
C8 C7 Si2 C56 161.1(4)
Ti1 C7 Si2 C56 -86.4(5)
C6 C7 Si2 C43 140.8(4)
C8 C7 Si2 C43 -78.6(5)
Ti1 C7 Si2 C43 33.9(5)
C6 C7 Si2 C41 -99.9(5)
C8 C7 Si2 C41 40.6(5)
Ti1 C7 Si2 C41 153.1(4)
C45 C43 Si2 C56 -38.1(6)
C44 C43 Si2 C56 -165.5(5)
C45 C43 Si2 C7 -160.6(5)
C44 C43 Si2 C7 72.0(5)
C45 C43 Si2 C41 83.6(6)
C44 C43 Si2 C41 -43.9(5)
C12 C11 Si3 C35 -160.5(4)
C9 C11 Si3 C35 -15.4(6)
Ti2 C11 Si3 C35 103.8(4)
C12 C11 Si3 C32 -37.5(5)
C9 C11 Si3 C32 107.6(5)
Ti2 C11 Si3 C32 -133.2(4)
C12 C11 Si3 C37 78.7(5)
C9 C11 Si3 C37 -136.2(5)
Ti2 C11 Si3 C37 -17.0(5)
C36 C35 Si3 C11 -161.1(7)
C34 C35 Si3 C11 72.5(5)
C36 C35 Si3 C32 82.1(7)
C34 C35 Si3 C32 -44.3(6)
C36 C35 Si3 C37 -41.7(8)
C34 C35 Si3 C37 -168.2(5)
C31 C32 Si3 C11 -44.2(5)
C33 C32 Si3 C11 -171.3(5)
C31 C32 Si3 C35 73.3(6)
C33 C32 Si3 C35 -53.8(6)
C31 C32 Si3 C37 -161.1(5)
C33 C32 Si3 C37 71.8(6)
C24 C23 Si4 C21 71.4(5)
C22 C23 Si4 C21 -162.2(4)
C24 C23 Si4 C28 -165.7(4)
C22 C23 Si4 C28 -39.4(6)
C24 C23 Si4 C25 -41.4(5)
C22 C23 Si4 C25 84.9(5)
C20 C21 Si4 C23 131.6(4)
C17 C21 Si4 C23 -83.1(5)
Ti2 C21 Si4 C23 34.6(5)
C20 C21 Si4 C28 5.1(5)
C17 C21 Si4 C28 150.3(4)
Ti2 C21 Si4 C28 -91.9(4)
C20 C21 Si4 C25 -110.2(5)
C17 C21 Si4 C25 35.0(5)
Ti2 C21 Si4 C25 152.8(4)
C30 C28 Si4 C23 80.4(5)
C29 C28 Si4 C23 -48.5(5)
C30 C28 Si4 C21 -152.7(4)
C29 C28 Si4 C21 78.4(5)
C30 C28 Si4 C25 -43.8(5)
C29 C28 Si4 C25 -172.7(4)
